data_7709346
loop_
_publ_author_name
'Ghosh, Ivy'
'Chakraborty, Biswarup'
'Bera, Abhijit'
'Paul, Satadal'
'Paine, Tapan Kanti'

_publ_section_title
;
 Selective oxygenation of C--H and C&#xE001;C bonds with H2O2 by high-spin
 cobalt(ii)-carboxylate complexes
;
_journal_name_full 'Dalton Transactions'
_journal_paper_doi 10.1039/D1DT02235K
_journal_year 2022
_chemical_formula_moiety 'C30 H33 Co N4 O3, C24 H20 B'
_chemical_formula_sum 'C54 H53 B Co N4 O3'
_chemical_formula_weight 875.74
_space_group_crystal_system triclinic
_space_group_IT_number 2
_space_group_name_Hall '-P 1'
_space_group_name_H-M_alt 'P -1'
_atom_sites_solution_hydrogens mixed
_audit_creation_date 2021-12-07
_audit_creation_method
;
Olex2 1.5-dev
(compiled 2021.10.14 svn.r9718050b for OlexSys, GUI svn.r6396)
;
_audit_update_record
;
2021-12-13 deposited with the CCDC.	2021-12-23 downloaded from the CCDC.
;
_cell_angle_alpha 86.897(4)
_cell_angle_beta 88.338(4)
_cell_angle_gamma 70.768(4)
_cell_formula_units_Z 2
_cell_length_a 11.211(2)
_cell_length_b 14.094(3)
_cell_length_c 14.988(3)
_cell_measurement_reflns_used 8656
_cell_measurement_temperature 293(2)
_cell_measurement_theta_max 27.12
_cell_measurement_theta_min 2.34
_cell_volume 2232.6(8)
_computing_cell_refinement 'Bruker SMART'
_computing_data_collection 'Bruker SMART'
_computing_data_reduction 'Bruker SMART'
_computing_molecular_graphics 'Olex2 1.5-dev (Dolomanov et al., 2009)'
_computing_publication_material 'Olex2 1.5-dev (Dolomanov et al., 2009)'
_computing_structure_refinement 'SHELXL 2018/3 (Sheldrick, 2015)'
_computing_structure_solution 'olex2.solve 1.3 (Bourhis et al., 2015)'
_diffrn_ambient_temperature 293(2)
_diffrn_measured_fraction_theta_full 0.998
_diffrn_measured_fraction_theta_max 0.877
_diffrn_measurement_device_type 'Bruker APEX-III CCD'
_diffrn_measurement_method '\f and \w scans'
_diffrn_radiation_type MoK\a
_diffrn_radiation_wavelength 0.71073
_diffrn_reflns_av_R_equivalents 0.0273
_diffrn_reflns_av_unetI/netI 0.0414
_diffrn_reflns_Laue_measured_fraction_full 0.998
_diffrn_reflns_Laue_measured_fraction_max 0.877
_diffrn_reflns_limit_h_max 15
_diffrn_reflns_limit_h_min -14
_diffrn_reflns_limit_k_max 18
_diffrn_reflns_limit_k_min -18
_diffrn_reflns_limit_l_max 18
_diffrn_reflns_limit_l_min -18
_diffrn_reflns_number 24996
_diffrn_reflns_point_group_measured_fraction_full 0.998
_diffrn_reflns_point_group_measured_fraction_max 0.877
_diffrn_reflns_theta_full 25.242
_diffrn_reflns_theta_max 28.995
_diffrn_reflns_theta_min 1.361
_exptl_absorpt_coefficient_mu 0.434
_exptl_absorpt_correction_T_max 0.7462
_exptl_absorpt_correction_T_min 0.6488
_exptl_absorpt_correction_type multi-scan
_exptl_absorpt_process_details
;
SADABS-2008/1 (Bruker,2008) was used for absorption correction.
wR2(int) was 0.0838 before and 0.0416 after correction.
The Ratio of minimum to maximum transmission is 0.8695.
The \l/2 correction factor is 0.0015.
;
_exptl_crystal_colour 'metallic pinkish pink'
_exptl_crystal_colour_lustre metallic
_exptl_crystal_colour_modifier pinkish
_exptl_crystal_colour_primary pink
_exptl_crystal_density_diffrn 1.303
_exptl_crystal_density_method 'not measured'
_exptl_crystal_description block
_exptl_crystal_F_000 922
_exptl_crystal_size_max 0.12
_exptl_crystal_size_mid 0.1
_exptl_crystal_size_min 0.08
_refine_diff_density_max 0.269
_refine_diff_density_min -0.335
_refine_diff_density_rms 0.044
_refine_ls_extinction_method none
_refine_ls_goodness_of_fit_ref 1.071
_refine_ls_hydrogen_treatment mixed
_refine_ls_matrix_type full
_refine_ls_number_parameters 856
_refine_ls_number_reflns 10418
_refine_ls_number_restraints 162
_refine_ls_restrained_S_all 1.066
_refine_ls_R_factor_all 0.0539
_refine_ls_R_factor_gt 0.0368
_refine_ls_shift/su_max 0.002
_refine_ls_shift/su_mean 0.000
_refine_ls_structure_factor_coef Fsqd
_refine_ls_weighting_details 'w=1/[\s^2^(Fo^2^)+(0.0317P)^2^+0.5918P] where P=(Fo^2^+2Fc^2^)/3'
_refine_ls_weighting_scheme calc
_refine_ls_wR_factor_gt 0.0809
_refine_ls_wR_factor_ref 0.0879
_reflns_Friedel_coverage 0.000
_reflns_number_gt 8090
_reflns_number_total 10418
_reflns_threshold_expression 'I > 2\s(I)'
_cod_data_source_file d1dt02235k2.cif
_cod_data_source_block bc214_0m
_cod_database_code 7709346
_shelx_shelxl_version_number 2018/3
_shelx_space_group_comment
;
The symmetry employed for this shelxl refinement is uniquely defined
by the following loop, which should always be used as a source of
symmetry information in preference to the above space-group names.
They are only intended as comments.
;
_olex2_refinement_description
;
1. Fixed Uiso
 At 1.2 times of:
  All C(H) groups, All C(H,H) groups
2. Rigid body (RIGU) restrains
 C23B, O2, C22, O1, C24, O4, C29, C6, C25, C55, C26, C56
 with sigma for 1-2 distances of 0.001 and sigma for 1-3 distances of 0.001
 C23C, O1A, C22A, O2A, C24A, O4A, C29A, C6A, C25A, C55A, C26A, C56A
 with sigma for 1-2 distances of 0.001 and sigma for 1-3 distances of 0.001
3. Others
 Fixed Sof: O2(0.5) O1(0.5) C24(0.5) C22(0.5) C29(0.5) H29(0.5) C23B(0.5)
 H23B(0.5) O4(0.5) C6(0.5) H6(0.5) C56(0.5) H56(0.5) C26(0.5) H26(0.5) C55(0.5)
 H55(0.5) C25(0.5) H25A(0.5) H25B(0.5) H25C(0.5) O1A(0.5) C22A(0.5) C24A(0.5)
 C29A(0.5) H29A(0.5) C23C(0.5) H23C(0.5) O4A(0.5) C55A(0.5) H55A(0.5) C25A(0.5)
 H25D(0.5) H25E(0.5) C6A(0.5) H6A(0.5) C56A(0.5) H56A(0.5) C26A(0.5) H26A(0.5)
 H25F(0.5) O2A(0.5)
4.a Ternary CH refined with riding coordinates:
 C23B(H23B), C23C(H23C)
4.b Secondary CH2 refined with riding coordinates:
 C15(H15A,H15B), C7(H7A,H7B)
4.c Aromatic/amide H refined with riding coordinates:
 C4(H4), C29(H29), C6(H6), C56(H56), C26(H26), C55(H55), C29A(H29A),
 C55A(H55A), C6A(H6A), C56A(H56A), C26A(H26A)
;
_olex2_submission_special_instructions 'No special instructions were received'

loop_
_space_group_symop_operation_xyz
'x, y, z'
'-x, -y, -z'

loop_
_atom_site_label
_atom_site_type_symbol
_atom_site_fract_x
_atom_site_fract_y
_atom_site_fract_z
_atom_site_U_iso_or_equiv
_atom_site_adp_type
_atom_site_occupancy
_atom_site_site_symmetry_order
_atom_site_calc_flag
_atom_site_refinement_flags_posn
_atom_site_refinement_flags_adp
_atom_site_refinement_flags_occupancy
_atom_site_disorder_assembly
_atom_site_disorder_group
Co1 Co 0.65645(2) 0.72160(2) 0.68552(2) 0.02539(7) Uani 1 1 d . . . . .
N1 N 0.54067(12) 0.64579(10) 0.74913(8) 0.0256(3) Uani 1 1 d . . . . .
O2 O 0.7628(6) 0.6663(4) 0.5708(4) 0.0237(10) Uani 0.5 1 d . . P A 1
O1 O 0.7823(7) 0.8060(5) 0.6181(4) 0.0266(11) Uani 0.5 1 d . . P A 1
N3 N 0.56538(12) 0.82770(10) 0.78164(9) 0.0268(3) Uani 1 1 d . . . . .
N2 N 0.80731(12) 0.68561(10) 0.78239(8) 0.0262(3) Uani 1 1 d . . . . .
N4 N 0.50916(12) 0.83375(10) 0.60963(9) 0.0294(3) Uani 1 1 d . . . . .
C15 C 0.54367(17) 0.92522(12) 0.73178(12) 0.0343(4) Uani 1 1 d . . . . .
H15A H 0.623645 0.936277 0.719601 0.041 Uiso 1 1 calc R U . . .
H15B H 0.491218 0.979469 0.767141 0.041 Uiso 1 1 calc R U . . .
C20 C 0.45401(16) 0.82564(14) 0.53277(11) 0.0350(4) Uani 1 1 d . . . . .
C24 C 1.0352(8) 0.6852(7) 0.5255(8) 0.0263(13) Uani 0.5 1 d . . P A 1
C13 C 0.78254(16) 0.75651(12) 0.84359(10) 0.0280(4) Uani 1 1 d . . . . .
C9 C 0.92782(15) 0.62377(12) 0.77387(10) 0.0289(4) Uani 1 1 d . . . . .
C23 C 0.45506(15) 0.70322(12) 0.80610(10) 0.0265(3) Uani 1 1 d . . . . .
C2 C 0.54618(16) 0.54913(12) 0.74246(11) 0.0301(4) Uani 1 1 d . . . . .
C4 C 0.38031(17) 0.56850(14) 0.85059(12) 0.0365(4) Uani 1 1 d . . . . .
H4 H 0.326669 0.542289 0.884514 0.044 Uiso 1 1 calc R U . . .
C7 C 0.44456(15) 0.81241(12) 0.80724(11) 0.0285(4) Uani 1 1 d . . . . .
H7A H 0.379439 0.851522 0.766115 0.034 Uiso 1 1 calc R U . . .
H7B H 0.419729 0.836301 0.866678 0.034 Uiso 1 1 calc R U . . .
C22 C 0.8085(6) 0.7380(4) 0.5640(4) 0.0209(11) Uani 0.5 1 d . . P A 1
C5 C 0.37512(16) 0.66686(13) 0.85867(11) 0.0311(4) Uani 1 1 d . . . . .
H5 H 0.3166(18) 0.7107(14) 0.8998(12) 0.040(5) Uiso 1 1 d . . . . .
C16 C 0.47945(16) 0.92403(13) 0.64562(12) 0.0329(4) Uani 1 1 d . . . . .
C8 C 0.9548(2) 0.53736(15) 0.71432(13) 0.0361(4) Uani 1 1 d . . . . .
H8A H 0.948(2) 0.4798(19) 0.7451(16) 0.073(8) Uiso 1 1 d . . . . .
H8B H 0.904(2) 0.5489(19) 0.6661(17) 0.074(8) Uiso 1 1 d . . . . .
C10 C 1.02426(18) 0.63566(15) 0.82269(12) 0.0368(4) Uani 1 1 d . . . . .
H10 H 1.1065(19) 0.5922(15) 0.8133(13) 0.044(5) Uiso 1 1 d . . . . .
C11 C 0.99859(19) 0.70961(15) 0.88297(13) 0.0402(4) Uani 1 1 d . . . . .
H11 H 1.0626(19) 0.7208(15) 0.9177(13) 0.049(6) Uiso 1 1 d . . . . .
C12 C 0.87478(18) 0.77022(14) 0.89515(12) 0.0342(4) Uani 1 1 d . . . . .
H12 H 0.8503(17) 0.8186(14) 0.9381(13) 0.039(5) Uiso 1 1 d . . . . .
C14 C 0.64638(17) 0.81639(15) 0.85987(12) 0.0350(4) Uani 1 1 d . . . . .
H14A H 0.6179(18) 0.7788(14) 0.9091(13) 0.041(5) Uiso 1 1 d . . . . .
H14B H 0.6394(19) 0.8811(17) 0.8836(14) 0.055(6) Uiso 1 1 d . . . . .
C3 C 0.46576(18) 0.50982(14) 0.79178(13) 0.0359(4) Uani 1 1 d . . . . .
H3 H 0.4716(16) 0.4432(14) 0.7833(11) 0.030(5) Uiso 1 1 d . . . . .
C19 C 0.36940(19) 0.90997(17) 0.49037(15) 0.0478(5) Uani 1 1 d . . . . .
H19 H 0.335(2) 0.9021(17) 0.4320(16) 0.062(7) Uiso 1 1 d . . . . .
C21 C 0.4857(2) 0.72455(18) 0.49508(15) 0.0472(5) Uani 1 1 d . . . . .
H21A H 0.565(3) 0.706(2) 0.4618(19) 0.094(9) Uiso 1 1 d . . . . .
H21B H 0.417(3) 0.7225(19) 0.4581(18) 0.085(9) Uiso 1 1 d . . . . .
H21C H 0.501(2) 0.6726(18) 0.5413(17) 0.068(7) Uiso 1 1 d . . . . .
C18 C 0.3395(2) 1.00127(17) 0.52684(16) 0.0535(6) Uani 1 1 d . . . . .
H18 H 0.282(2) 1.0618(17) 0.4982(15) 0.065(7) Uiso 1 1 d . . . . .
C1 C 0.6442(2) 0.48472(16) 0.68213(16) 0.0442(5) Uani 1 1 d . . . . .
H1A H 0.678(2) 0.5205(18) 0.6364(16) 0.067(7) Uiso 1 1 d . . . . .
H1B H 0.616(2) 0.439(2) 0.6576(17) 0.083(9) Uiso 1 1 d . . . . .
H1C H 0.719(3) 0.449(2) 0.7143(18) 0.085(9) Uiso 1 1 d . . . . .
C17 C 0.39365(19) 1.00955(15) 0.60611(16) 0.0463(5) Uani 1 1 d . . . . .
H17 H 0.3791(19) 1.0687(16) 0.6348(13) 0.044(6) Uiso 1 1 d . . . . .
C29 C 1.0982(8) 0.5882(7) 0.5010(8) 0.0334(15) Uani 0.5 1 d . . P A 1
H29 H 1.063957 0.558346 0.459189 0.040 Uiso 0.5 1 calc R U P A 1
C23B C 0.9037(3) 0.7405(3) 0.4896(2) 0.0266(7) Uani 0.5 1 d . . P A 1
H23B H 0.896847 0.810800 0.475345 0.032 Uiso 0.5 1 calc R U P A 1
O4 O 0.8731(2) 0.7003(2) 0.41296(15) 0.0328(5) Uani 0.5 1 d . . P A 1
C6 C 1.0900(6) 0.7308(4) 0.5847(4) 0.0335(12) Uani 0.5 1 d . . P A 1
H6 H 1.048122 0.796859 0.599537 0.040 Uiso 0.5 1 calc R U P A 1
C38 C 0.65778(15) 1.04293(12) 0.98469(11) 0.0260(3) Uani 1 1 d . . . . .
H38 H 0.5894(17) 1.0505(13) 0.9443(12) 0.034(5) Uiso 1 1 d . . . . .
C43 C 0.77252(15) 1.27144(12) 0.89417(10) 0.0252(3) Uani 1 1 d . . . . .
C33 C 0.56087(14) 1.22882(11) 0.85786(10) 0.0238(3) Uani 1 1 d . . . . .
C37 C 0.73267(14) 1.10450(11) 0.96854(10) 0.0230(3) Uani 1 1 d . . . . .
C40 C 0.77514(16) 0.95942(13) 1.11348(12) 0.0333(4) Uani 1 1 d . . . . .
H40 H 0.7891(17) 0.9090(15) 1.1613(13) 0.041(5) Uiso 1 1 d . . . . .
C50 C 0.80837(17) 1.16814(14) 0.71489(11) 0.0328(4) Uani 1 1 d . . . . .
H50 H 0.7797(17) 1.2417(14) 0.7124(12) 0.037(5) Uiso 1 1 d . . . . .
B1 B 0.71250(16) 1.18135(13) 0.87899(12) 0.0237(4) Uani 1 1 d . . . . .
C48 C 0.70330(18) 1.36879(13) 0.91708(11) 0.0301(4) Uani 1 1 d . . . . .
H48 H 0.6141(17) 1.3850(13) 0.9250(11) 0.030(5) Uiso 1 1 d . . . . .
C32 C 0.47332(15) 1.27513(12) 0.92414(11) 0.0268(3) Uani 1 1 d . . . . .
H32 H 0.5045(16) 1.2759(12) 0.9845(12) 0.028(4) Uiso 1 1 d . . . . .
C42 C 0.82963(15) 1.08937(13) 1.02965(11) 0.0285(4) Uani 1 1 d . . . . .
H42 H 0.8868(17) 1.1305(14) 1.0218(12) 0.036(5) Uiso 1 1 d . . . . .
C49 C 0.78712(14) 1.11804(12) 0.79388(10) 0.0245(3) Uani 1 1 d . . . . .
C39 C 0.67818(16) 0.97132(12) 1.05472(11) 0.0293(4) Uani 1 1 d . . . . .
H39 H 0.6244(17) 0.9322(13) 1.0633(11) 0.030(5) Uiso 1 1 d . . . . .
C54 C 0.83171(16) 1.01365(13) 0.79288(12) 0.0303(4) Uani 1 1 d . . . . .
H54 H 0.8220(16) 0.9721(13) 0.8461(12) 0.029(4) Uiso 1 1 d . . . . .
C41 C 0.85045(16) 1.01911(14) 1.10116(12) 0.0348(4) Uani 1 1 d . . . . .
H41 H 0.9176(18) 1.0122(14) 1.1417(13) 0.043(5) Uiso 1 1 d . . . . .
C31 C 0.34570(16) 1.31968(13) 0.90892(12) 0.0313(4) Uani 1 1 d . . . . .
H31 H 0.2900(17) 1.3504(14) 0.9571(12) 0.037(5) Uiso 1 1 d . . . . .
C36 C 0.29854(17) 1.31971(14) 0.82506(13) 0.0362(4) Uani 1 1 d . . . . .
H36 H 0.2097(18) 1.3501(14) 0.8118(12) 0.039(5) Uiso 1 1 d . . . . .
C44 C 0.90287(17) 1.25276(15) 0.88469(12) 0.0338(4) Uani 1 1 d . . . . .
H44 H 0.9559(18) 1.1874(15) 0.8706(12) 0.038(5) Uiso 1 1 d . . . . .
C53 C 0.89380(18) 0.96196(14) 0.71935(12) 0.0378(4) Uani 1 1 d . . . . .
H53 H 0.9234(19) 0.8885(16) 0.7219(13) 0.049(6) Uiso 1 1 d . . . . .
C45 C 0.9587(2) 1.32528(18) 0.89732(13) 0.0452(5) Uani 1 1 d . . . . .
H45 H 1.055(2) 1.3041(15) 0.8926(13) 0.050(6) Uiso 1 1 d . . . . .
C35 C 0.37989(17) 1.27309(15) 0.75796(13) 0.0380(4) Uani 1 1 d . . . . .
H35 H 0.3468(18) 1.2714(14) 0.6999(13) 0.044(5) Uiso 1 1 d . . . . .
C51 C 0.87087(19) 1.11808(15) 0.64145(12) 0.0390(4) Uani 1 1 d . . . . .
H51 H 0.8830(17) 1.1556(14) 0.5880(13) 0.042(5) Uiso 1 1 d . . . . .
C34 C 0.50816(16) 1.22830(14) 0.77463(12) 0.0313(4) Uani 1 1 d . . . . .
H34 H 0.5594(18) 1.1976(14) 0.7266(13) 0.041(5) Uiso 1 1 d . . . . .
C47 C 0.7574(2) 1.44288(15) 0.92819(12) 0.0417(5) Uani 1 1 d . . . . .
H47 H 0.7057(17) 1.5091(15) 0.9419(12) 0.038(5) Uiso 1 1 d . . . . .
C52 C 0.91435(18) 1.01422(14) 0.64382(12) 0.0387(4) Uani 1 1 d . . . . .
H52 H 0.9577(18) 0.9805(15) 0.5922(13) 0.045(5) Uiso 1 1 d . . . . .
C46 C 0.8862(2) 1.42104(17) 0.91854(12) 0.0464(5) Uani 1 1 d . . . . .
H46 H 0.9259(19) 1.4711(16) 0.9275(13) 0.050(6) Uiso 1 1 d . . . . .
C56 C 1.2668(5) 0.5808(5) 0.5987(4) 0.0453(14) Uani 0.5 1 d . . P A 1
H56 H 1.344692 0.545105 0.623701 0.054 Uiso 0.5 1 calc R U P A 1
C26 C 1.2043(6) 0.6797(5) 0.6213(4) 0.0435(13) Uani 0.5 1 d . . P A 1
H26 H 1.240521 0.710566 0.660924 0.052 Uiso 0.5 1 calc R U P A 1
C55 C 1.2132(6) 0.5364(5) 0.5398(5) 0.0410(15) Uani 0.5 1 d . . P A 1
H55 H 1.254969 0.470060 0.525596 0.049 Uiso 0.5 1 calc R U P A 1
H8C H 1.041(3) 0.521(2) 0.6906(19) 0.102(10) Uiso 1 1 d . . . . .
C25 C 0.9329(13) 0.7279(7) 0.3350(6) 0.0322(19) Uani 0.5 1 d . . P A 1
H25A H 1.020(4) 0.698(3) 0.338(2) 0.006(8) Uiso 0.5 1 d . . P B 1
H25B H 0.907(4) 0.679(4) 0.292(3) 0.044(14) Uiso 0.5 1 d . . P C 1
H25C H 0.912(6) 0.817(6) 0.322(5) 0.035(19) Uiso 0.5 1 d . . P D 1
O1A O 0.7727(7) 0.7852(5) 0.6015(4) 0.0244(10) Uani 0.5 1 d . . P A 2
C22A C 0.7971(5) 0.7082(4) 0.5570(3) 0.0196(10) Uani 0.5 1 d . . P A 2
C24A C 1.0243(9) 0.6716(7) 0.5185(8) 0.0270(13) Uani 0.5 1 d . . P A 2
C29A C 1.1175(9) 0.5777(8) 0.5149(8) 0.0384(18) Uani 0.5 1 d . . P A 2
H29A H 1.101988 0.527197 0.484473 0.046 Uiso 0.5 1 calc R U P A 2
C23C C 0.8937(3) 0.6912(3) 0.4801(2) 0.0259(7) Uani 0.5 1 d . . P A 2
H23C H 0.893106 0.632903 0.447504 0.031 Uiso 0.5 1 calc R U P A 2
O4A O 0.8571(2) 0.7783(2) 0.42232(15) 0.0336(5) Uani 0.5 1 d . . P A 2
C55A C 1.2336(7) 0.5582(6) 0.5560(6) 0.0545(18) Uani 0.5 1 d . . P A 2
H55A H 1.296093 0.495779 0.551955 0.065 Uiso 0.5 1 calc R U P A 2
C25A C 0.9172(13) 0.7627(7) 0.3378(6) 0.037(2) Uani 0.5 1 d . . P A 2
H25D H 1.014(4) 0.742(4) 0.345(3) 0.034(12) Uiso 0.5 1 d . . P E 2
H25E H 0.888(7) 0.815(7) 0.305(5) 0.08(3) Uiso 0.5 1 d . . P F 2
C6A C 1.0503(5) 0.7442(5) 0.5641(4) 0.0345(12) Uani 0.5 1 d . . P A 2
H6A H 0.989221 0.807319 0.567551 0.041 Uiso 0.5 1 calc R U P A 2
C56A C 1.2540(6) 0.6312(6) 0.6018(4) 0.0505(14) Uani 0.5 1 d . . P A 2
H56A H 1.329563 0.617598 0.631953 0.061 Uiso 0.5 1 calc R U P A 2
C26A C 1.1643(6) 0.7258(5) 0.6045(4) 0.0480(13) Uani 0.5 1 d . . P A 2
H26A H 1.181216 0.776515 0.633583 0.058 Uiso 0.5 1 calc R U P A 2
H25F H 0.887(4) 0.724(3) 0.295(3) 0.017(10) Uiso 0.5 1 d . . P G 2
O2A O 0.7477(6) 0.6410(4) 0.5755(5) 0.0262(10) Uani 0.5 1 d . . P A 2

loop_
_atom_site_aniso_label
_atom_site_aniso_U_11
_atom_site_aniso_U_22
_atom_site_aniso_U_33
_atom_site_aniso_U_23
_atom_site_aniso_U_13
_atom_site_aniso_U_12
Co1 0.02635(12) 0.02239(12) 0.02181(11) 0.00098(8) 0.00385(8) -0.00106(9)
N1 0.0278(7) 0.0221(7) 0.0238(7) 0.0015(5) -0.0033(5) -0.0043(6)
O2 0.027(2) 0.018(3) 0.0255(17) -0.0002(18) 0.0019(13) -0.0072(15)
O1 0.0293(18) 0.020(2) 0.029(2) -0.0028(14) 0.0031(15) -0.0064(15)
N3 0.0263(7) 0.0246(7) 0.0280(7) -0.0016(6) 0.0055(6) -0.0067(6)
N2 0.0288(7) 0.0249(7) 0.0229(7) 0.0035(5) 0.0027(5) -0.0072(6)
N4 0.0246(7) 0.0277(7) 0.0304(7) 0.0056(6) 0.0061(6) -0.0027(6)
C15 0.0344(9) 0.0202(8) 0.0456(10) -0.0031(7) 0.0130(8) -0.0062(7)
C20 0.0259(9) 0.0433(10) 0.0306(9) 0.0108(8) 0.0021(7) -0.0064(8)
C24 0.0219(17) 0.036(2) 0.019(3) 0.0000(19) 0.0022(14) -0.0073(16)
C13 0.0346(9) 0.0265(8) 0.0229(8) 0.0030(6) 0.0033(7) -0.0109(7)
C9 0.0310(9) 0.0275(8) 0.0238(8) 0.0073(7) 0.0003(7) -0.0049(7)
C23 0.0261(8) 0.0282(8) 0.0237(8) 0.0023(6) -0.0022(6) -0.0072(7)
C2 0.0337(9) 0.0254(8) 0.0296(9) 0.0024(7) -0.0095(7) -0.0073(7)
C4 0.0329(9) 0.0390(10) 0.0404(10) 0.0115(8) -0.0070(8) -0.0174(8)
C7 0.0279(8) 0.0267(8) 0.0280(8) -0.0014(7) 0.0081(7) -0.0058(7)
C22 0.0209(17) 0.015(3) 0.0246(17) 0.0031(16) -0.0010(13) -0.0037(17)
C5 0.0291(9) 0.0350(10) 0.0287(9) 0.0049(7) -0.0005(7) -0.0106(8)
C16 0.0273(9) 0.0264(9) 0.0408(10) 0.0066(7) 0.0098(7) -0.0055(7)
C8 0.0365(11) 0.0328(10) 0.0289(10) 0.0009(8) -0.0017(8) 0.0020(8)
C10 0.0286(9) 0.0412(11) 0.0369(10) 0.0056(8) -0.0038(8) -0.0073(8)
C11 0.0388(11) 0.0444(11) 0.0404(11) 0.0046(9) -0.0086(9) -0.0181(9)
C12 0.0432(11) 0.0314(9) 0.0307(9) 0.0003(8) -0.0019(8) -0.0161(8)
C14 0.0356(10) 0.0391(11) 0.0291(9) -0.0091(8) 0.0043(8) -0.0101(8)
C3 0.0405(10) 0.0259(9) 0.0433(11) 0.0068(8) -0.0153(8) -0.0139(8)
C19 0.0358(11) 0.0535(13) 0.0460(12) 0.0179(10) -0.0052(9) -0.0066(9)
C21 0.0463(13) 0.0519(13) 0.0370(11) -0.0011(10) -0.0084(10) -0.0068(10)
C18 0.0388(11) 0.0445(13) 0.0637(14) 0.0262(11) -0.0071(10) 0.0007(10)
C1 0.0537(13) 0.0280(10) 0.0485(12) -0.0091(9) 0.0038(10) -0.0094(10)
C17 0.0394(11) 0.0265(10) 0.0637(14) 0.0101(10) 0.0090(10) -0.0007(8)
C29 0.031(3) 0.041(2) 0.023(3) -0.004(2) -0.0054(19) -0.0034(18)
C23B 0.0260(14) 0.0306(19) 0.0230(14) -0.0002(13) 0.0009(10) -0.0091(14)
O4 0.0302(13) 0.0517(17) 0.0200(12) 0.0007(11) -0.0016(9) -0.0185(12)
C6 0.023(3) 0.043(2) 0.032(3) -0.0102(18) 0.0012(17) -0.008(2)
C38 0.0235(8) 0.0255(8) 0.0293(8) -0.0044(7) 0.0004(7) -0.0081(7)
C43 0.0293(8) 0.0293(8) 0.0182(7) 0.0016(6) -0.0006(6) -0.0119(7)
C33 0.0243(8) 0.0209(8) 0.0276(8) -0.0005(6) 0.0004(6) -0.0097(6)
C37 0.0203(7) 0.0224(8) 0.0247(8) -0.0054(6) 0.0036(6) -0.0046(6)
C40 0.0307(9) 0.0290(9) 0.0340(10) 0.0052(8) 0.0031(7) -0.0028(7)
C50 0.0394(10) 0.0278(9) 0.0314(9) -0.0025(7) 0.0017(7) -0.0115(8)
B1 0.0220(9) 0.0251(9) 0.0246(9) -0.0025(7) 0.0003(7) -0.0084(7)
C48 0.0382(10) 0.0278(9) 0.0258(8) 0.0019(7) -0.0041(7) -0.0131(8)
C32 0.0268(8) 0.0276(8) 0.0264(8) -0.0006(7) -0.0006(7) -0.0094(7)
C42 0.0225(8) 0.0300(9) 0.0329(9) 0.0005(7) -0.0008(7) -0.0087(7)
C49 0.0196(7) 0.0278(8) 0.0278(8) -0.0035(6) -0.0011(6) -0.0097(6)
C39 0.0266(8) 0.0258(9) 0.0352(9) -0.0034(7) 0.0075(7) -0.0086(7)
C54 0.0305(9) 0.0294(9) 0.0312(9) -0.0038(7) 0.0042(7) -0.0103(7)
C41 0.0260(9) 0.0397(10) 0.0348(10) 0.0026(8) -0.0060(8) -0.0057(8)
C31 0.0267(9) 0.0316(9) 0.0349(9) -0.0010(7) 0.0053(7) -0.0092(7)
C36 0.0214(9) 0.0414(10) 0.0459(11) 0.0025(8) -0.0036(8) -0.0109(8)
C44 0.0317(9) 0.0433(11) 0.0312(9) -0.0028(8) 0.0028(7) -0.0192(8)
C53 0.0435(11) 0.0296(10) 0.0397(10) -0.0102(8) 0.0052(8) -0.0104(8)
C45 0.0484(12) 0.0693(15) 0.0334(10) -0.0002(9) 0.0023(9) -0.0411(11)
C35 0.0301(9) 0.0524(12) 0.0335(10) -0.0039(9) -0.0067(8) -0.0152(9)
C51 0.0500(12) 0.0447(11) 0.0271(9) -0.0042(8) 0.0065(8) -0.0221(9)
C34 0.0280(9) 0.0383(10) 0.0298(9) -0.0080(8) 0.0005(7) -0.0127(8)
C47 0.0672(14) 0.0313(10) 0.0321(10) 0.0030(8) -0.0076(9) -0.0236(10)
C52 0.0446(11) 0.0408(11) 0.0321(10) -0.0145(8) 0.0084(8) -0.0147(9)
C46 0.0766(16) 0.0520(13) 0.0311(10) 0.0064(9) -0.0072(10) -0.0495(12)
C56 0.029(2) 0.063(3) 0.032(2) -0.015(3) -0.0071(17) 0.003(2)
C26 0.028(3) 0.060(3) 0.039(2) -0.018(2) -0.0071(18) -0.007(2)
C55 0.034(3) 0.052(3) 0.025(2) -0.0124(19) -0.0060(19) 0.0058(19)
C25 0.033(4) 0.043(5) 0.0190(18) 0.002(3) -0.0003(19) -0.012(4)
O1A 0.0271(18) 0.017(3) 0.029(2) -0.0049(14) 0.0053(16) -0.0061(15)
C22A 0.0216(19) 0.014(3) 0.0201(16) -0.0003(16) -0.0030(13) -0.0014(16)
C24A 0.0254(18) 0.038(3) 0.016(3) -0.0012(19) 0.0048(15) -0.0083(16)
C29A 0.030(2) 0.044(3) 0.032(4) -0.006(2) -0.001(2) 0.0003(18)
C23C 0.0270(15) 0.0254(17) 0.0232(16) -0.0034(12) 0.0023(11) -0.0058(13)
O4A 0.0354(13) 0.0382(14) 0.0204(11) 0.0046(10) 0.0038(9) -0.0041(11)
C55A 0.030(2) 0.070(3) 0.052(5) -0.006(3) -0.008(2) 0.001(2)
C25A 0.032(4) 0.056(7) 0.0212(18) 0.001(3) 0.0034(17) -0.013(5)
C6A 0.026(2) 0.043(2) 0.036(3) -0.007(2) 0.0014(17) -0.0119(18)
C56A 0.027(2) 0.079(4) 0.039(3) -0.003(3) -0.005(2) -0.009(2)
C26A 0.028(3) 0.074(3) 0.043(3) -0.010(2) -0.0011(19) -0.017(2)
O2A 0.0290(18) 0.018(2) 0.0310(17) -0.0011(16) 0.0015(12) -0.0076(14)

loop_
_atom_type_symbol
_atom_type_description
_atom_type_scat_dispersion_real
_atom_type_scat_dispersion_imag
_atom_type_scat_source
C C 0.0033 0.0016 'International Tables Vol C Tables 4.2.6.8 and 6.1.1.4'
H H 0.0000 0.0000 'International Tables Vol C Tables 4.2.6.8 and 6.1.1.4'
B B 0.0013 0.0007 'International Tables Vol C Tables 4.2.6.8 and 6.1.1.4'
Co Co 0.3494 0.9721 'International Tables Vol C Tables 4.2.6.8 and 6.1.1.4'
N N 0.0061 0.0033 'International Tables Vol C Tables 4.2.6.8 and 6.1.1.4'
O O 0.0106 0.0060 'International Tables Vol C Tables 4.2.6.8 and 6.1.1.4'

loop_
_geom_angle_atom_site_label_1
_geom_angle_atom_site_label_2
_geom_angle_atom_site_label_3
_geom_angle
_geom_angle_site_symmetry_1
_geom_angle_site_symmetry_3
_geom_angle_publ_flag
N1 Co1 O1 179.07(12) . . y
N1 Co1 N3 80.59(5) . . y
N1 Co1 N2 99.59(5) . . y
N1 Co1 N4 97.26(5) . . y
N1 Co1 O1A 170.45(13) . . y
O2 Co1 N1 121.02(14) . . y
O2 Co1 O1 59.89(16) . . y
O2 Co1 N3 157.51(14) . . y
O2 Co1 N2 99.67(18) . . y
O2 Co1 N4 93.23(18) . . y
N3 Co1 O1 98.52(13) . . y
N3 Co1 N2 81.06(5) . . y
N3 Co1 N4 76.66(5) . . y
N3 Co1 O1A 107.90(15) . . y
N2 Co1 O1 79.98(19) . . y
N4 Co1 O1 82.8(2) . . y
N4 Co1 N2 149.35(5) . . y
O1A Co1 N2 86.30(19) . . y
O1A Co1 N4 80.9(2) . . y
O2A Co1 N1 108.89(12) . . y
O2A Co1 N3 168.96(14) . . y
O2A Co1 N2 102.3(2) . . y
O2A Co1 N4 96.1(2) . . y
O2A Co1 O1A 62.24(15) . . y
C23 N1 Co1 113.13(10) . . ?
C23 N1 C2 118.24(14) . . ?
C2 N1 Co1 128.56(11) . . ?
C22 O2 Co1 93.1(4) . . ?
C22 O1 Co1 84.5(3) . . ?
C15 N3 Co1 102.97(10) . . ?
C7 N3 Co1 107.95(10) . . ?
C7 N3 C15 111.08(13) . . ?
C14 N3 Co1 110.81(10) . . ?
C14 N3 C15 112.31(14) . . ?
C14 N3 C7 111.35(13) . . ?
C13 N2 Co1 110.89(10) . . ?
C13 N2 C9 117.87(14) . . ?
C9 N2 Co1 128.17(11) . . ?
C20 N4 Co1 129.74(12) . . ?
C16 N4 Co1 110.78(11) . . ?
C16 N4 C20 119.32(15) . . ?
N3 C15 H15A 109.9 . . ?
N3 C15 H15B 109.9 . . ?
N3 C15 C16 108.99(14) . . ?
H15A C15 H15B 108.3 . . ?
C16 C15 H15A 109.9 . . ?
C16 C15 H15B 109.9 . . ?
N4 C20 C19 120.41(19) . . ?
N4 C20 C21 118.56(16) . . ?
C19 C20 C21 121.03(19) . . ?
C29 C24 C23B 119.6(6) . . ?
C29 C24 C6 120.2(8) . . ?
C6 C24 C23B 120.2(7) . . ?
N2 C13 C12 122.93(16) . . ?
N2 C13 C14 117.15(15) . . ?
C12 C13 C14 119.73(16) . . ?
N2 C9 C8 118.72(16) . . ?
N2 C9 C10 121.42(16) . . ?
C10 C9 C8 119.76(16) . . ?
N1 C23 C7 117.05(14) . . ?
N1 C23 C5 122.76(16) . . ?
C5 C23 C7 120.11(15) . . ?
N1 C2 C3 121.27(16) . . ?
N1 C2 C1 118.12(17) . . ?
C3 C2 C1 120.58(17) . . ?
C5 C4 H4 120.4 . . ?
C3 C4 H4 120.4 . . ?
C3 C4 C5 119.12(17) . . ?
N3 C7 C23 111.48(13) . . ?
N3 C7 H7A 109.3 . . ?
N3 C7 H7B 109.3 . . ?
C23 C7 H7A 109.3 . . ?
C23 C7 H7B 109.3 . . ?
H7A C7 H7B 108.0 . . ?
O2 C22 Co1 56.5(3) . . ?
O2 C22 C23B 120.2(5) . . ?
O1 C22 Co1 66.0(3) . . ?
O1 C22 O2 122.5(5) . . ?
O1 C22 C23B 117.3(4) . . ?
C23B C22 Co1 176.3(4) . . ?
C23 C5 C4 118.58(17) . . ?
C23 C5 H5 119.7(11) . . ?
C4 C5 H5 121.7(11) . . ?
N4 C16 C15 115.45(14) . . ?
N4 C16 C17 121.91(19) . . ?
C17 C16 C15 122.63(18) . . ?
C9 C8 H8A 111.8(15) . . ?
C9 C8 H8B 114.7(16) . . ?
C9 C8 H8C 109.4(17) . . ?
H8A C8 H8B 106(2) . . ?
H8A C8 H8C 108(2) . . ?
H8B C8 H8C 106(2) . . ?
C9 C10 H10 118.3(12) . . ?
C11 C10 C9 120.19(17) . . ?
C11 C10 H10 121.5(12) . . ?
C10 C11 H11 122.8(12) . . ?
C10 C11 C12 118.79(18) . . ?
C12 C11 H11 118.4(12) . . ?
C13 C12 C11 118.70(17) . . ?
C13 C12 H12 118.3(12) . . ?
C11 C12 H12 123.0(12) . . ?
N3 C14 C13 113.89(14) . . ?
N3 C14 H14A 109.5(11) . . ?
N3 C14 H14B 112.0(12) . . ?
C13 C14 H14A 105.2(11) . . ?
C13 C14 H14B 110.3(12) . . ?
H14A C14 H14B 105.4(16) . . ?
C2 C3 H3 117.9(11) . . ?
C4 C3 C2 119.99(17) . . ?
C4 C3 H3 122.1(11) . . ?
C20 C19 H19 118.3(13) . . ?
C18 C19 C20 120.2(2) . . ?
C18 C19 H19 121.5(13) . . ?
C20 C21 H21A 112.5(17) . . ?
C20 C21 H21B 109.7(15) . . ?
C20 C21 H21C 111.5(14) . . ?
H21A C21 H21B 111(2) . . ?
H21A C21 H21C 103(2) . . ?
H21B C21 H21C 109(2) . . ?
C19 C18 H18 122.1(14) . . ?
C19 C18 C17 119.60(19) . . ?
C17 C18 H18 118.3(13) . . ?
C2 C1 H1A 115.6(14) . . ?
C2 C1 H1B 110.6(17) . . ?
C2 C1 H1C 110.8(16) . . ?
H1A C1 H1B 111(2) . . ?
H1A C1 H1C 100(2) . . ?
H1B C1 H1C 108(2) . . ?
C16 C17 H17 116.5(13) . . ?
C18 C17 C16 118.6(2) . . ?
C18 C17 H17 125.0(12) . . ?
C24 C29 H29 120.7 . . ?
C24 C29 C55 118.6(8) . . ?
C55 C29 H29 120.7 . . ?
C24 C23B C22 107.7(6) . . ?
C24 C23B H23B 108.5 . . ?
C22 C23B H23B 108.5 . . ?
O4 C23B C24 114.6(5) . . ?
O4 C23B C22 109.0(3) . . ?
O4 C23B H23B 108.5 . . ?
C23B O4 C25 111.1(6) . . ?
C24 C6 H6 119.7 . . ?
C26 C6 C24 120.6(6) . . ?
C26 C6 H6 119.7 . . ?
C37 C38 H38 117.9(11) . . ?
C39 C38 H38 118.8(11) . . ?
C39 C38 C37 123.28(16) . . ?
C48 C43 B1 125.10(15) . . ?
C48 C43 C44 114.67(16) . . ?
C44 C43 B1 120.22(14) . . ?
C32 C33 B1 121.21(14) . . ?
C34 C33 B1 124.23(14) . . ?
C34 C33 C32 114.56(15) . . ?
C38 C37 B1 121.31(14) . . ?
C42 C37 C38 114.73(15) . . ?
C42 C37 B1 123.78(14) . . ?
C39 C40 H40 119.0(12) . . ?
C41 C40 H40 121.8(12) . . ?
C41 C40 C39 119.16(17) . . ?
C49 C50 H50 118.3(11) . . ?
C51 C50 H50 118.8(11) . . ?
C51 C50 C49 122.85(17) . . ?
C43 B1 C37 110.57(12) . . ?
C33 B1 C43 110.76(13) . . ?
C33 B1 C37 108.92(13) . . ?
C49 B1 C43 107.77(13) . . ?
C49 B1 C33 109.67(12) . . ?
C49 B1 C37 109.12(13) . . ?
C43 C48 H48 117.8(11) . . ?
C47 C48 C43 123.28(18) . . ?
C47 C48 H48 118.9(10) . . ?
C33 C32 H32 118.2(10) . . ?
C31 C32 C33 123.47(15) . . ?
C31 C32 H32 118.3(10) . . ?
C37 C42 H42 118.8(10) . . ?
C41 C42 C37 122.90(16) . . ?
C41 C42 H42 118.3(10) . . ?
C50 C49 B1 120.75(14) . . ?
C54 C49 C50 115.07(15) . . ?
C54 C49 B1 124.17(14) . . ?
C38 C39 H39 120.1(11) . . ?
C40 C39 C38 119.77(16) . . ?
C40 C39 H39 120.1(11) . . ?
C49 C54 H54 120.6(10) . . ?
C49 C54 C53 122.89(17) . . ?
C53 C54 H54 116.5(10) . . ?
C40 C41 C42 120.14(17) . . ?
C40 C41 H41 120.2(12) . . ?
C42 C41 H41 119.7(12) . . ?
C32 C31 H31 119.8(11) . . ?
C36 C31 C32 119.87(16) . . ?
C36 C31 H31 120.3(11) . . ?
C31 C36 H36 122.3(11) . . ?
C31 C36 C35 119.09(16) . . ?
C35 C36 H36 118.6(11) . . ?
C43 C44 H44 119.0(11) . . ?
C45 C44 C43 122.75(19) . . ?
C45 C44 H44 118.2(11) . . ?
C54 C53 H53 119.8(12) . . ?
C52 C53 C54 120.01(17) . . ?
C52 C53 H53 120.2(12) . . ?
C44 C45 H45 117.5(12) . . ?
C46 C45 C44 120.6(2) . . ?
C46 C45 H45 121.9(12) . . ?
C36 C35 H35 119.2(12) . . ?
C36 C35 C34 120.21(17) . . ?
C34 C35 H35 120.6(12) . . ?
C50 C51 H51 120.2(11) . . ?
C52 C51 C50 120.00(18) . . ?
C52 C51 H51 119.8(11) . . ?
C33 C34 H34 120.5(11) . . ?
C35 C34 C33 122.75(16) . . ?
C35 C34 H34 116.7(11) . . ?
C48 C47 H47 120.1(12) . . ?
C46 C47 C48 120.08(19) . . ?
C46 C47 H47 119.8(12) . . ?
C53 C52 C51 119.17(17) . . ?
C53 C52 H52 121.9(12) . . ?
C51 C52 H52 119.0(12) . . ?
C45 C46 C47 118.64(18) . . ?
C45 C46 H46 120.0(12) . . ?
C47 C46 H46 121.3(12) . . ?
C26 C56 H56 120.1 . . ?
C55 C56 H56 120.1 . . ?
C55 C56 C26 119.8(5) . . ?
C6 C26 C56 119.4(5) . . ?
C6 C26 H26 120.3 . . ?
C56 C26 H26 120.3 . . ?
C29 C55 H55 119.4 . . ?
C56 C55 C29 121.2(7) . . ?
C56 C55 H55 119.4 . . ?
O4 C25 H25A 111(2) . . ?
O4 C25 H25B 95(2) . . ?
O4 C25 H25C 115(3) . . ?
H25A C25 H25B 102(3) . . ?
H25A C25 H25C 106(4) . . ?
H25B C25 H25C 127(5) . . ?
C22A O1A Co1 86.7(4) . . ?
O1A C22A Co1 62.3(3) . . ?
O1A C22A C23C 120.1(5) . . ?
O1A C22A O2A 121.8(5) . . ?
C23C C22A Co1 174.9(4) . . ?
O2A C22A Co1 59.6(4) . . ?
O2A C22A C23C 118.0(4) . . ?
C29A C24A C23C 121.4(7) . . ?
C6A C24A C29A 117.9(8) . . ?
C6A C24A C23C 120.5(7) . . ?
C24A C29A H29A 119.5 . . ?
C24A C29A C55A 121.1(9) . . ?
C55A C29A H29A 119.5 . . ?
C22A C23C H23C 109.5 . . ?
C24A C23C C22A 108.8(5) . . ?
C24A C23C H23C 109.5 . . ?
O4A C23C C22A 107.5(3) . . ?
O4A C23C C24A 111.9(5) . . ?
O4A C23C H23C 109.5 . . ?
C25A O4A C23C 112.9(4) . . ?
C29A C55A H55A 120.5 . . ?
C56A C55A C29A 119.0(7) . . ?
C56A C55A H55A 120.5 . . ?
O4A C25A H25D 110(2) . . ?
O4A C25A H25E 109(5) . . ?
O4A C25A H25F 118(2) . . ?
H25D C25A H25E 112(6) . . ?
H25D C25A H25F 116(3) . . ?
H25E C25A H25F 90(5) . . ?
C24A C6A H6A 119.3 . . ?
C26A C6A C24A 121.5(6) . . ?
C26A C6A H6A 119.3 . . ?
C55A C56A H56A 119.5 . . ?
C55A C56A C26A 121.0(5) . . ?
C26A C56A H56A 119.5 . . ?
C6A C26A C56A 119.5(5) . . ?
C6A C26A H26A 120.3 . . ?
C56A C26A H26A 120.3 . . ?
C22A O2A Co1 89.1(4) . . ?

loop_
_geom_bond_atom_site_label_1
_geom_bond_atom_site_label_2
_geom_bond_distance
_geom_bond_site_symmetry_2
_geom_bond_publ_flag
Co1 N1 2.1136(14) . y
Co1 O2 2.097(6) . y
Co1 O1 2.306(6) . y
Co1 N3 2.1205(13) . y
Co1 N2 2.1733(14) . y
Co1 N4 2.1711(13) . y
Co1 O1A 2.154(6) . y
Co1 O2A 2.096(7) . y
N1 C23 1.349(2) . ?
N1 C2 1.352(2) . ?
O2 C22 1.273(5) . ?
O1 C22 1.243(6) . ?
N3 C15 1.478(2) . ?
N3 C7 1.477(2) . ?
N3 C14 1.473(2) . ?
N2 C13 1.348(2) . ?
N2 C9 1.352(2) . ?
N4 C20 1.351(2) . ?
N4 C16 1.344(2) . ?
C15 H15A 0.9700 . ?
C15 H15B 0.9700 . ?
C15 C16 1.500(3) . ?
C20 C19 1.388(3) . ?
C20 C21 1.489(3) . ?
C24 C29 1.380(11) . ?
C24 C23B 1.521(8) . ?
C24 C6 1.391(8) . ?
C13 C12 1.378(2) . ?
C13 C14 1.501(2) . ?
C9 C8 1.493(2) . ?
C9 C10 1.382(2) . ?
C23 C7 1.505(2) . ?
C23 C5 1.380(2) . ?
C2 C3 1.383(3) . ?
C2 C1 1.491(3) . ?
C4 H4 0.9300 . ?
C4 C5 1.380(3) . ?
C4 C3 1.374(3) . ?
C7 H7A 0.9700 . ?
C7 H7B 0.9700 . ?
C22 C23B 1.528(6) . ?
C5 H5 0.971(19) . ?
C16 C17 1.386(2) . ?
C8 H8A 0.94(3) . ?
C8 H8B 0.91(3) . ?
C8 H8C 0.97(3) . ?
C10 H10 0.94(2) . ?
C10 C11 1.369(3) . ?
C11 H11 0.96(2) . ?
C11 C12 1.382(3) . ?
C12 H12 0.932(19) . ?
C14 H14A 0.99(2) . ?
C14 H14B 0.97(2) . ?
C3 H3 0.935(18) . ?
C19 H19 0.99(2) . ?
C19 C18 1.360(3) . ?
C21 H21A 0.97(3) . ?
C21 H21B 0.97(3) . ?
C21 H21C 0.96(3) . ?
C18 H18 0.97(2) . ?
C18 C17 1.377(3) . ?
C1 H1A 0.97(3) . ?
C1 H1B 0.91(3) . ?
C1 H1C 0.95(3) . ?
C17 H17 0.92(2) . ?
C29 H29 0.9300 . ?
C29 C55 1.384(7) . ?
C23B H23B 0.9800 . ?
C23B O4 1.407(4) . ?
O4 C25 1.429(9) . ?
C6 H6 0.9300 . ?
C6 C26 1.361(7) . ?
C38 H38 0.965(18) . ?
C38 C37 1.401(2) . ?
C38 C39 1.386(2) . ?
C43 B1 1.649(2) . ?
C43 C48 1.392(2) . ?
C43 C44 1.401(2) . ?
C33 B1 1.642(2) . ?
C33 C32 1.403(2) . ?
C33 C34 1.397(2) . ?
C37 B1 1.651(2) . ?
C37 C42 1.396(2) . ?
C40 H40 0.96(2) . ?
C40 C39 1.380(2) . ?
C40 C41 1.377(3) . ?
C50 H50 0.979(19) . ?
C50 C49 1.400(2) . ?
C50 C51 1.383(2) . ?
B1 C49 1.641(2) . ?
C48 H48 0.955(18) . ?
C48 C47 1.389(3) . ?
C32 H32 0.982(17) . ?
C32 C31 1.380(2) . ?
C42 H42 0.997(19) . ?
C42 C41 1.390(2) . ?
C49 C54 1.390(2) . ?
C39 H39 0.944(18) . ?
C54 H54 0.988(17) . ?
C54 C53 1.392(2) . ?
C41 H41 0.958(19) . ?
C31 H31 0.963(19) . ?
C31 C36 1.378(3) . ?
C36 H36 0.967(19) . ?
C36 C35 1.378(3) . ?
C44 H44 0.949(19) . ?
C44 C45 1.386(3) . ?
C53 H53 0.98(2) . ?
C53 C52 1.372(3) . ?
C45 H45 1.02(2) . ?
C45 C46 1.375(3) . ?
C35 H35 0.961(19) . ?
C35 C34 1.391(2) . ?
C51 H51 0.968(19) . ?
C51 C52 1.381(3) . ?
C34 H34 0.939(19) . ?
C47 H47 0.952(19) . ?
C47 C46 1.379(3) . ?
C52 H52 0.96(2) . ?
C46 H46 0.97(2) . ?
C56 H56 0.9300 . ?
C56 C26 1.394(7) . ?
C56 C55 1.368(7) . ?
C26 H26 0.9300 . ?
C55 H55 0.9300 . ?
C25 H25A 0.93(4) . ?
C25 H25B 1.08(5) . ?
C25 H25C 1.20(7) . ?
O1A C22A 1.254(5) . ?
C22A C23C 1.531(6) . ?
C22A O2A 1.260(6) . ?
C24A C29A 1.393(11) . ?
C24A C23C 1.522(8) . ?
C24A C6A 1.372(8) . ?
C29A H29A 0.9300 . ?
C29A C55A 1.394(8) . ?
C23C H23C 0.9800 . ?
C23C O4A 1.414(4) . ?
O4A C25A 1.410(8) . ?
C55A H55A 0.9300 . ?
C55A C56A 1.350(9) . ?
C25A H25D 1.04(5) . ?
C25A H25E 0.84(10) . ?
C25A H25F 0.99(5) . ?
C6A H6A 0.9300 . ?
C6A C26A 1.371(6) . ?
C56A H56A 0.9300 . ?
C56A C26A 1.382(8) . ?
C26A H26A 0.9300 . ?

loop_
_geom_torsion_atom_site_label_1
_geom_torsion_atom_site_label_2
_geom_torsion_atom_site_label_3
_geom_torsion_atom_site_label_4
_geom_torsion
_geom_torsion_site_symmetry_1
_geom_torsion_site_symmetry_2
_geom_torsion_site_symmetry_3
_geom_torsion_site_symmetry_4
_geom_torsion_publ_flag
Co1 N1 C23 C7 7.09(17) . . . . ?
Co1 N1 C23 C5 -175.99(13) . . . . ?
Co1 N1 C2 C3 177.38(12) . . . . ?
Co1 N1 C2 C1 -0.9(2) . . . . ?
Co1 O2 C22 O1 0.8(6) . . . . ?
Co1 O2 C22 C23B 178.1(4) . . . . ?
Co1 O1 C22 O2 -0.7(5) . . . . ?
Co1 O1 C22 C23B -178.1(4) . . . . ?
Co1 N3 C15 C16 51.38(14) . . . . ?
Co1 N3 C7 C23 33.86(15) . . . . ?
Co1 N3 C14 C13 16.45(19) . . . . ?
Co1 N2 C13 C12 -159.76(13) . . . . ?
Co1 N2 C13 C14 25.23(17) . . . . ?
Co1 N2 C9 C8 -28.8(2) . . . . ?
Co1 N2 C9 C10 154.90(13) . . . . ?
Co1 N4 C20 C19 -173.67(13) . . . . ?
Co1 N4 C20 C21 6.6(2) . . . . ?
Co1 N4 C16 C15 -5.21(17) . . . . ?
Co1 N4 C16 C17 175.78(14) . . . . ?
Co1 O1A C22A C23C -174.9(4) . . . . ?
Co1 O1A C22A O2A 2.4(6) . . . . ?
N1 C23 C7 N3 -28.3(2) . . . . ?
N1 C23 C5 C4 -2.1(2) . . . . ?
N1 C2 C3 C4 -1.7(3) . . . . ?
O2 C22 C23B C24 -90.4(6) . . . . ?
O2 C22 C23B O4 34.4(6) . . . . ?
O1 C22 C23B C24 87.0(6) . . . . ?
O1 C22 C23B O4 -148.1(5) . . . . ?
N3 C15 C16 N4 -31.65(19) . . . . ?
N3 C15 C16 C17 147.35(16) . . . . ?
N2 C13 C12 C11 0.9(3) . . . . ?
N2 C13 C14 N3 -28.9(2) . . . . ?
N2 C9 C10 C11 1.7(3) . . . . ?
N4 C20 C19 C18 -1.2(3) . . . . ?
N4 C16 C17 C18 -1.2(3) . . . . ?
C15 N3 C7 C23 146.04(14) . . . . ?
C15 N3 C14 C13 -98.09(18) . . . . ?
C15 C16 C17 C18 179.89(18) . . . . ?
C20 N4 C16 C15 178.95(14) . . . . ?
C20 N4 C16 C17 -0.1(2) . . . . ?
C20 C19 C18 C17 0.0(3) . . . . ?
C24 C29 C55 C56 -2.5(14) . . . . ?
C24 C23B O4 C25 -76.8(8) . . . . ?
C24 C6 C26 C56 0.1(10) . . . . ?
C13 N2 C9 C8 172.99(15) . . . . ?
C13 N2 C9 C10 -3.3(2) . . . . ?
C9 N2 C13 C12 2.1(2) . . . . ?
C9 N2 C13 C14 -172.96(15) . . . . ?
C9 C10 C11 C12 1.3(3) . . . . ?
C23 N1 C2 C3 0.6(2) . . . . ?
C23 N1 C2 C1 -177.66(16) . . . . ?
C2 N1 C23 C7 -175.67(14) . . . . ?
C2 N1 C23 C5 1.2(2) . . . . ?
C7 N3 C15 C16 -63.93(16) . . . . ?
C7 N3 C14 C13 136.62(15) . . . . ?
C7 C23 C5 C4 174.76(15) . . . . ?
C22 C23B O4 C25 162.5(5) . . . . ?
C5 C23 C7 N3 154.72(15) . . . . ?
C5 C4 C3 C2 0.8(3) . . . . ?
C16 N4 C20 C19 1.3(2) . . . . ?
C16 N4 C20 C21 -178.49(17) . . . . ?
C8 C9 C10 C11 -174.59(17) . . . . ?
C10 C11 C12 C13 -2.5(3) . . . . ?
C12 C13 C14 N3 155.90(16) . . . . ?
C14 N3 C15 C16 170.63(13) . . . . ?
C14 N3 C7 C23 -87.99(16) . . . . ?
C14 C13 C12 C11 175.77(17) . . . . ?
C3 C4 C5 C23 1.0(3) . . . . ?
C19 C18 C17 C16 1.2(3) . . . . ?
C21 C20 C19 C18 178.5(2) . . . . ?
C1 C2 C3 C4 176.59(17) . . . . ?
C29 C24 C23B C22 102.3(11) . . . . ?
C29 C24 C23B O4 -19.1(13) . . . . ?
C29 C24 C6 C26 -1.9(14) . . . . ?
C23B C24 C29 C55 -174.9(9) . . . . ?
C23B C24 C6 C26 176.1(7) . . . . ?
C6 C24 C29 C55 3.1(16) . . . . ?
C6 C24 C23B C22 -75.7(10) . . . . ?
C6 C24 C23B O4 162.9(8) . . . . ?
C38 C37 B1 C43 159.28(14) . . . . ?
C38 C37 B1 C33 37.35(19) . . . . ?
C38 C37 B1 C49 -82.34(17) . . . . ?
C38 C37 C42 C41 -0.2(2) . . . . ?
C43 B1 C49 C50 -46.13(19) . . . . ?
C43 B1 C49 C54 134.92(16) . . . . ?
C43 C48 C47 C46 -1.5(3) . . . . ?
C43 C44 C45 C46 -1.2(3) . . . . ?
C33 B1 C49 C50 74.52(18) . . . . ?
C33 B1 C49 C54 -104.42(17) . . . . ?
C33 C32 C31 C36 0.3(3) . . . . ?
C37 C38 C39 C40 1.1(2) . . . . ?
C37 B1 C49 C50 -166.24(14) . . . . ?
C37 B1 C49 C54 14.8(2) . . . . ?
C37 C42 C41 C40 1.1(3) . . . . ?
C50 C49 C54 C53 0.4(2) . . . . ?
C50 C51 C52 C53 0.5(3) . . . . ?
B1 C43 C48 C47 -179.19(15) . . . . ?
B1 C43 C44 C45 -179.48(16) . . . . ?
B1 C33 C32 C31 177.33(15) . . . . ?
B1 C33 C34 C35 -177.11(17) . . . . ?
B1 C37 C42 C41 -175.30(15) . . . . ?
B1 C49 C54 C53 179.43(16) . . . . ?
C48 C43 B1 C33 20.8(2) . . . . ?
C48 C43 B1 C37 -100.01(17) . . . . ?
C48 C43 B1 C49 140.79(15) . . . . ?
C48 C43 C44 C45 0.2(2) . . . . ?
C48 C47 C46 C45 0.4(3) . . . . ?
C32 C33 B1 C43 -69.68(18) . . . . ?
C32 C33 B1 C37 52.14(19) . . . . ?
C32 C33 B1 C49 171.49(14) . . . . ?
C32 C33 C34 C35 2.1(3) . . . . ?
C32 C31 C36 C35 1.3(3) . . . . ?
C42 C37 B1 C43 -25.9(2) . . . . ?
C42 C37 B1 C33 -147.84(14) . . . . ?
C42 C37 B1 C49 92.46(17) . . . . ?
C49 C50 C51 C52 0.6(3) . . . . ?
C49 C54 C53 C52 0.6(3) . . . . ?
C39 C38 C37 B1 174.36(14) . . . . ?
C39 C38 C37 C42 -0.9(2) . . . . ?
C39 C40 C41 C42 -0.8(3) . . . . ?
C54 C53 C52 C51 -1.1(3) . . . . ?
C41 C40 C39 C38 -0.2(2) . . . . ?
C31 C36 C35 C34 -1.1(3) . . . . ?
C36 C35 C34 C33 -0.7(3) . . . . ?
C44 C43 B1 C33 -159.58(14) . . . . ?
C44 C43 B1 C37 79.58(18) . . . . ?
C44 C43 B1 C49 -39.61(19) . . . . ?
C44 C43 C48 C47 1.2(2) . . . . ?
C44 C45 C46 C47 0.9(3) . . . . ?
C51 C50 C49 B1 179.94(16) . . . . ?
C51 C50 C49 C54 -1.0(3) . . . . ?
C34 C33 B1 C43 109.49(17) . . . . ?
C34 C33 B1 C37 -128.69(16) . . . . ?
C34 C33 B1 C49 -9.3(2) . . . . ?
C34 C33 C32 C31 -1.9(2) . . . . ?
C26 C56 C55 C29 0.7(10) . . . . ?
C55 C56 C26 C6 0.5(9) . . . . ?
O1A C22A C23C C24A 67.8(7) . . . . ?
O1A C22A C23C O4A -53.5(6) . . . . ?
O1A C22A O2A Co1 -2.5(6) . . . . ?
C22A C23C O4A C25A -164.2(7) . . . . ?
C24A C29A C55A C56A 1.6(15) . . . . ?
C24A C23C O4A C25A 76.4(9) . . . . ?
C24A C6A C26A C56A -1.9(10) . . . . ?
C29A C24A C23C C22A 112.0(11) . . . . ?
C29A C24A C23C O4A -129.4(10) . . . . ?
C29A C24A C6A C26A 0.3(14) . . . . ?
C29A C55A C56A C26A -3.3(11) . . . . ?
C23C C22A O2A Co1 174.8(4) . . . . ?
C23C C24A C29A C55A -175.2(10) . . . . ?
C23C C24A C6A C26A 175.4(8) . . . . ?
C55A C56A C26A C6A 3.5(9) . . . . ?
C6A C24A C29A C55A -0.1(16) . . . . ?
C6A C24A C23C C22A -63.0(11) . . . . ?
C6A C24A C23C O4A 55.7(11) . . . . ?
O2A C22A C23C C24A -109.5(6) . . . . ?
O2A C22A C23C O4A 129.1(5) . . . . ?
